data_7020296
loop_
_publ_author_name
'Hu, Shichao'
'Johnsson, Mats'

_publ_section_title
;
 Synthesis and crystal structure of two synthetic oxofluoride framework
 compounds - Co(2)TeO(3)F(2) and Co(2)SeO(3)F(2).
;
_journal_issue 41
_journal_name_full 'Dalton transactions (Cambridge, England : 2003)'
_journal_page_first 12786
_journal_page_last 12789
_journal_paper_doi 10.1039/c2dt31188g
_journal_volume 41
_journal_year 2012
_chemical_formula_sum 'Co2 F2 O3 Te'
_chemical_formula_weight 331.46
_chemical_name_systematic
; 
 ? 
;
_space_group_IT_number 62
_symmetry_cell_setting orthorhombic
_symmetry_space_group_name_Hall '-P 2ac 2n'
_symmetry_space_group_name_H-M 'P n m a'
_atom_sites_solution_hydrogens none
_atom_sites_solution_primary direct
_atom_sites_solution_secondary difmap
_audit_creation_method SHELXL-97
_cell_angle_alpha 90.00
_cell_angle_beta 90.00
_cell_angle_gamma 90.00
_cell_formula_units_Z 4
_cell_length_a 7.3810(5)
_cell_length_b 10.1936(7)
_cell_length_c 5.3013(3)
_cell_measurement_reflns_used 1263
_cell_measurement_temperature 293(2)
_cell_measurement_theta_max 29.0998
_cell_measurement_theta_min 4.3171
_cell_volume 398.86(4)
_computing_structure_refinement 'SHELXL-97 (Sheldrick, 1997)'
_computing_structure_solution 'SHELXS-97 (Sheldrick, 1990)'
_diffrn_ambient_temperature 293(2)
_diffrn_measured_fraction_theta_full 0.997
_diffrn_measured_fraction_theta_max 0.901
_diffrn_measurement_device_type 'Oxford diffraction'
_diffrn_measurement_method CCD_Profile_fitting
_diffrn_radiation_monochromator graphite
_diffrn_radiation_source 'fine-focus sealed tube'
_diffrn_radiation_type MoK\a
_diffrn_radiation_wavelength 0.71073
_diffrn_reflns_av_R_equivalents 0.0283
_diffrn_reflns_av_sigmaI/netI 0.0305
_diffrn_reflns_limit_h_max 9
_diffrn_reflns_limit_h_min -9
_diffrn_reflns_limit_k_max 11
_diffrn_reflns_limit_k_min -12
_diffrn_reflns_limit_l_max 7
_diffrn_reflns_limit_l_min -6
_diffrn_reflns_number 1908
_diffrn_reflns_theta_full 25.00
_diffrn_reflns_theta_max 29.16
_diffrn_reflns_theta_min 4.33
_exptl_absorpt_coefficient_mu 15.424
_exptl_absorpt_correction_T_max 0.4657
_exptl_absorpt_correction_T_min 0.4554
_exptl_absorpt_correction_type numerical
_exptl_absorpt_process_details 'X-Red, X-Shape'
_exptl_crystal_colour Purple
_exptl_crystal_density_diffrn 5.520
_exptl_crystal_density_method 'not measured'
_exptl_crystal_description Co2TeF2O3
_exptl_crystal_F_000 592
_exptl_crystal_size_max 0.04
_exptl_crystal_size_mid 0.04
_exptl_crystal_size_min 0.03
_refine_diff_density_max 1.408
_refine_diff_density_min -1.742
_refine_diff_density_rms 0.304
_refine_ls_extinction_method none
_refine_ls_goodness_of_fit_ref 1.134
_refine_ls_hydrogen_treatment none
_refine_ls_matrix_type full
_refine_ls_number_parameters 40
_refine_ls_number_reflns 511
_refine_ls_number_restraints 0
_refine_ls_restrained_S_all 1.134
_refine_ls_R_factor_all 0.0307
_refine_ls_R_factor_gt 0.0254
_refine_ls_shift/su_max 0.000
_refine_ls_shift/su_mean 0.000
_refine_ls_structure_factor_coef Fsqd
_refine_ls_weighting_details 'calc w=1/[\s^2^(Fo^2^)+(0.0313P)^2^+0.0000P] where P=(Fo^2^+2Fc^2^)/3'
_refine_ls_weighting_scheme calc
_refine_ls_wR_factor_gt 0.0584
_refine_ls_wR_factor_ref 0.0592
_reflns_number_gt 456
_reflns_number_total 511
_reflns_threshold_expression >2sigma(I)
_cod_data_source_file c2dt31188g.cif
_cod_data_source_block cotfo
_cod_depositor_comments
;
The following automatic conversions were performed:

'_symmetry_cell_setting' value 'Orthorhombic' changed to
'orthorhombic' according to
/home/saulius/struct/CIF-dictionaries/cif_core.dic dictionary named
'cif_core.dic' version 2.4.2 from 2011-04-26.

Automatic conversion script
Id: cif_fix_values 1891 2012-01-12 08:04:46Z andrius 
;
_cod_database_code 7020296

loop_
_symmetry_equiv_pos_as_xyz
'x, y, z'
'-x+1/2, -y, z+1/2'
'-x, y+1/2, -z'
'x+1/2, -y+1/2, -z+1/2'
'-x, -y, -z'
'x-1/2, y, -z-1/2'
'x, -y-1/2, z'
'-x-1/2, y-1/2, z-1/2'

loop_
_atom_site_label
_atom_site_type_symbol
_atom_site_fract_x
_atom_site_fract_y
_atom_site_fract_z
_atom_site_U_iso_or_equiv
_atom_site_adp_type
_atom_site_occupancy
_atom_site_symmetry_multiplicity
_atom_site_calc_flag
_atom_site_refinement_flags
Te1 Te 0.69889(7) 0.2500 0.18293(9) 0.00634(16) Uani 1 2 d S
Co1 Co 0.58538(10) 0.56678(7) 0.24427(13) 0.0070(2) Uani 1 1 d .
F1 F 0.6619(4) 0.4566(3) 0.5749(6) 0.0119(7) Uani 1 1 d .
O1 O 0.6487(7) 0.7500 0.3931(11) 0.0108(12) Uani 1 2 d S
O2 O 0.5410(5) 0.3830(4) 0.0861(7) 0.0082(8) Uani 1 1 d .

loop_
_atom_site_aniso_label
_atom_site_aniso_U_11
_atom_site_aniso_U_22
_atom_site_aniso_U_33
_atom_site_aniso_U_23
_atom_site_aniso_U_13
_atom_site_aniso_U_12
Te1 0.0063(3) 0.0056(3) 0.0071(3) 0.000 -0.00041(18) 0.000
Co1 0.0073(4) 0.0071(4) 0.0067(4) -0.0005(3) 0.0006(3) 0.0002(3)
F1 0.0082(16) 0.0173(17) 0.0104(17) 0.0035(14) -0.0001(12) 0.0002(13)
O1 0.013(3) 0.005(3) 0.015(3) 0.000 -0.005(2) 0.000
O2 0.0103(18) 0.0049(18) 0.0092(17) -0.0027(16) -0.0025(15) 0.0026(15)

loop_
_atom_type_symbol
_atom_type_description
_atom_type_scat_dispersion_real
_atom_type_scat_dispersion_imag
_atom_type_scat_source
O O 0.0106 0.0060 'International Tables Vol C Tables 4.2.6.8 and 6.1.1.4'
F F 0.0171 0.0103 'International Tables Vol C Tables 4.2.6.8 and 6.1.1.4'
Co Co 0.3494 0.9721 'International Tables Vol C Tables 4.2.6.8 and 6.1.1.4'
Te Te -0.5308 1.6751 'International Tables Vol C Tables 4.2.6.8 and 6.1.1.4'

loop_
_geom_angle_atom_site_label_1
_geom_angle_atom_site_label_2
_geom_angle_atom_site_label_3
_geom_angle
_geom_angle_site_symmetry_1
_geom_angle_site_symmetry_3
O2 Te1 O2 93.6(2) 7_565 .
O2 Te1 O1 98.47(16) 7_565 2_664
O2 Te1 O1 98.47(16) . 2_664
O2 Co1 F1 91.32(13) 5_665 5_666
O2 Co1 O2 78.95(16) 5_665 .
F1 Co1 O2 86.81(14) 5_666 .
O2 Co1 O1 101.66(17) 5_665 .
F1 Co1 O1 97.21(18) 5_666 .
O2 Co1 O1 175.91(18) . .
O2 Co1 F1 93.89(13) 5_665 2_664
F1 Co1 F1 166.68(18) 5_666 2_664
O2 Co1 F1 82.18(13) . 2_664
O1 Co1 F1 93.73(18) . 2_664
O2 Co1 F1 160.68(14) 5_665 .
F1 Co1 F1 78.18(12) 5_666 .
O2 Co1 F1 84.26(13) . .
O1 Co1 F1 95.76(17) . .
F1 Co1 F1 93.22(7) 2_664 .
Co1 F1 Co1 125.11(16) 5_666 2_665
Co1 F1 Co1 101.82(12) 5_666 .
Co1 F1 Co1 130.10(15) 2_665 .
Te1 O1 Co1 116.01(14) 2_665 .
Te1 O1 Co1 116.01(14) 2_665 7_575
Co1 O1 Co1 127.7(3) . 7_575
Te1 O2 Co1 134.68(19) . 5_665
Te1 O2 Co1 116.55(17) . .
Co1 O2 Co1 101.05(16) 5_665 .

loop_
_geom_bond_atom_site_label_1
_geom_bond_atom_site_label_2
_geom_bond_distance
_geom_bond_site_symmetry_2
Te1 O2 1.860(3) 7_565
Te1 O2 1.860(3) .
Te1 O1 1.904(5) 2_664
Co1 O2 2.049(4) 5_665
Co1 F1 2.075(3) 5_666
Co1 O2 2.078(4) .
Co1 O1 2.081(3) .
Co1 F1 2.084(3) 2_664
Co1 F1 2.157(3) .
F1 Co1 2.075(3) 5_666
F1 Co1 2.084(3) 2_665
O1 Te1 1.904(5) 2_665
O1 Co1 2.081(3) 7_575
O2 Co1 2.049(4) 5_665
